data_4084031
loop_
_publ_author_name
'Fecker, Ann Christin'
'Cr\(aciun, Bogdan-Florin'
'Freytag, Matthias'
'Jones, Peter G.'
'Walter, Marc D.'

_publ_section_title
;
 Synthesis and Coordination Chemistry of Pentadienyl Ligands Derived from
 (1R)-(&#x2212;)-Myrtenal
;
_journal_issue 14
_journal_name_full Organometallics
_journal_page_first 3792
_journal_paper_doi 10.1021/om500513m
_journal_volume 33
_journal_year 2014
_chemical_absolute_configuration ad
_chemical_formula_sum 'C25 H28 Zr'
_chemical_formula_weight 419.69
_chemical_name_systematic
; 
 ? 
;
_space_group_IT_number 4
_symmetry_cell_setting monoclinic
_symmetry_space_group_name_Hall 'P 2yb'
_symmetry_space_group_name_H-M 'P 1 21 1'
_atom_sites_solution_hydrogens geom
_atom_sites_solution_primary direct
_atom_sites_solution_secondary difmap
_audit_creation_method SHELXL-97
_cell_angle_alpha 90.00
_cell_angle_beta 90.924(3)
_cell_angle_gamma 90.00
_cell_formula_units_Z 4
_cell_length_a 6.5559(2)
_cell_length_b 18.9486(5)
_cell_length_c 15.7614(4)
_cell_measurement_reflns_used 25979
_cell_measurement_temperature 100(2)
_cell_measurement_theta_max 75.6120
_cell_measurement_theta_min 3.6250
_cell_volume 1957.71(9)
_computing_cell_refinement
; 
CrysAlisPro, Agilent Technologies, 
Version 1.171.36.28 (release 01-02-2013 CrysAlis171 .NET) 
(compiled Feb  1 2013,16:14:44) 
;
_computing_data_collection
; 
CrysAlisPro, Agilent Technologies, 
Version 1.171.36.28 (release 01-02-2013 CrysAlis171 .NET) 
(compiled Feb  1 2013,16:14:44) 
;
_computing_data_reduction
; 
CrysAlisPro, Agilent Technologies, 
Version 1.171.36.28 (release 01-02-2013 CrysAlis171 .NET) 
(compiled Feb  1 2013,16:14:44) 
;
_computing_molecular_graphics 'Bruker XP'
_computing_publication_material SHELXL-97
_computing_structure_refinement 'SHELXL-97 (Sheldrick, 1997)'
_computing_structure_solution 'SHELXS-97 (Sheldrick, 1990)'
_diffrn_ambient_temperature 100(2)
_diffrn_detector_area_resol_mean 10.3543
_diffrn_measured_fraction_theta_full 0.999
_diffrn_measured_fraction_theta_max 0.996
_diffrn_measurement_device_type 'Oxford Diffraction Xcalibur, Atlas, Nova'
_diffrn_measurement_method '\w scans'
_diffrn_radiation_monochromator mirror
_diffrn_radiation_source 'Nova (Cu) X-ray Source'
_diffrn_radiation_type 'Cu K\a'
_diffrn_radiation_wavelength 1.54184
_diffrn_reflns_av_R_equivalents 0.0528
_diffrn_reflns_av_sigmaI/netI 0.0357
_diffrn_reflns_limit_h_max 8
_diffrn_reflns_limit_h_min -7
_diffrn_reflns_limit_k_max 23
_diffrn_reflns_limit_k_min -23
_diffrn_reflns_limit_l_max 19
_diffrn_reflns_limit_l_min -19
_diffrn_reflns_number 41432
_diffrn_reflns_theta_full 75.00
_diffrn_reflns_theta_max 75.74
_diffrn_reflns_theta_min 3.65
_exptl_absorpt_coefficient_mu 4.611
_exptl_absorpt_correction_T_max 1.00000
_exptl_absorpt_correction_T_min 0.01510
_exptl_absorpt_correction_type multi-scan
_exptl_absorpt_process_details
; 
CrysAlisPro, Agilent Technologies, 
Version 1.171.36.28 (release 01-02-2013 CrysAlis171 .NET) 
(compiled Feb  1 2013,16:14:44) 
;
_exptl_crystal_colour 'dark red'
_exptl_crystal_density_diffrn 1.424
_exptl_crystal_density_method 'not measured'
_exptl_crystal_description prism
_exptl_crystal_F_000 872
_exptl_crystal_size_max 0.08
_exptl_crystal_size_mid 0.04
_exptl_crystal_size_min 0.02
_refine_diff_density_max 0.409
_refine_diff_density_min -0.528
_refine_diff_density_rms 0.063
_refine_ls_abs_structure_details 'Flack H D (1983), Acta Cryst. A39, 876-881'
_refine_ls_abs_structure_Flack -0.019(7)
_refine_ls_extinction_method none
_refine_ls_goodness_of_fit_ref 1.024
_refine_ls_hydrogen_treatment mixed
_refine_ls_matrix_type full
_refine_ls_number_parameters 560
_refine_ls_number_reflns 8030
_refine_ls_number_restraints 1
_refine_ls_restrained_S_all 1.024
_refine_ls_R_factor_all 0.0256
_refine_ls_R_factor_gt 0.0247
_refine_ls_shift/su_max 0.004
_refine_ls_shift/su_mean 0.000
_refine_ls_structure_factor_coef Fsqd
_refine_ls_weighting_details 'calc w=1/[\s^2^(Fo^2^)+(0.0365P)^2^+0.0000P] where P=(Fo^2^+2Fc^2^)/3'
_refine_ls_weighting_scheme calc
_refine_ls_wR_factor_gt 0.0588
_refine_ls_wR_factor_ref 0.0594
_reflns_number_gt 7848
_reflns_number_total 8030
_reflns_threshold_expression >2sigma(I)
_cod_data_source_file om500513m_si_002.cif
_cod_data_source_block ann61
_cod_depositor_comments 'Adding full bibliography for 4084030--4084036.cif.'
_cod_original_sg_symbol_H-M 'P 21'
_cod_database_code 4084031

loop_
_symmetry_equiv_pos_as_xyz
'x, y, z'
'-x, y+1/2, -z'

loop_
_atom_site_label
_atom_site_type_symbol
_atom_site_fract_x
_atom_site_fract_y
_atom_site_fract_z
_atom_site_U_iso_or_equiv
_atom_site_adp_type
_atom_site_occupancy
_atom_site_symmetry_multiplicity
_atom_site_calc_flag
_atom_site_refinement_flags
Zr Zr 0.48641(3) 0.472412(10) 0.811671(12) 0.01561(5) Uani 1 1 d .
C1 C 0.7818(4) 0.38929(14) 0.77838(17) 0.0200(5) Uani 1 1 d .
H1A H 0.856(6) 0.406(2) 0.733(2) 0.030(9) Uiso 1 1 d .
H1B H 0.838(5) 0.3910(17) 0.826(2) 0.021(8) Uiso 1 1 d .
C2 C 0.6003(4) 0.35214(13) 0.76545(15) 0.0169(5) Uani 1 1 d .
C3 C 0.4432(4) 0.34434(13) 0.82647(15) 0.0159(5) Uani 1 1 d .
H3 H 0.323(5) 0.3181(18) 0.804(2) 0.019 Uiso 1 1 d .
C4 C 0.4384(4) 0.36821(14) 0.91309(16) 0.0169(5) Uani 1 1 d .
C5 C 0.5845(4) 0.40710(14) 0.95677(16) 0.0182(5) Uani 1 1 d .
H5 H 0.726(5) 0.4123(16) 0.9427(18) 0.011(7) Uiso 1 1 d .
C6 C 0.5477(4) 0.42594(15) 1.04974(16) 0.0222(5) Uani 1 1 d .
H6A H 0.6568 0.4050 1.0858 0.027 Uiso 1 1 calc R
H6B H 0.5531 0.4778 1.0568 0.027 Uiso 1 1 calc R
C7 C 0.3410(5) 0.39873(15) 1.07818(17) 0.0216(5) Uani 1 1 d .
H7 H 0.3059 0.4098 1.1382 0.026 Uiso 1 1 calc R
C8 C 0.1776(4) 0.42052(15) 1.01052(17) 0.0228(5) Uani 1 1 d .
H8A H 0.0356 0.4193 1.0309 0.027 Uiso 1 1 calc R
H8B H 0.2073 0.4654 0.9810 0.027 Uiso 1 1 calc R
C9 C 0.2433(4) 0.35345(14) 0.96170(16) 0.0200(5) Uani 1 1 d .
H9 H 0.1326 0.3286 0.9291 0.024 Uiso 1 1 calc R
C10 C 0.3027(4) 0.32044(14) 1.05029(16) 0.0200(5) Uani 1 1 d .
C11 C 0.4772(5) 0.26739(15) 1.05448(17) 0.0268(6) Uani 1 1 d .
H11D H 0.5041 0.2542 1.1137 0.040 Uiso 1 1 calc R
H11E H 0.6000 0.2886 1.0307 0.040 Uiso 1 1 calc R
H11F H 0.4397 0.2252 1.0217 0.040 Uiso 1 1 calc R
C12 C 0.1168(5) 0.28851(17) 1.09485(18) 0.0291(6) Uani 1 1 d .
H12A H 0.0779 0.2442 1.0669 0.044 Uiso 1 1 calc R
H12B H 0.0024 0.3217 1.0915 0.044 Uiso 1 1 calc R
H12C H 0.1517 0.2793 1.1545 0.044 Uiso 1 1 calc R
C13 C 0.5510(4) 0.32651(13) 0.67717(16) 0.0179(5) Uani 1 1 d .
C14 C 0.7054(5) 0.29431(14) 0.63054(18) 0.0218(5) Uani 1 1 d .
H14 H 0.8383 0.2898 0.6548 0.026 Uiso 1 1 calc R
C15 C 0.6661(5) 0.26889(15) 0.54900(18) 0.0283(6) Uani 1 1 d .
H15 H 0.7720 0.2468 0.5182 0.034 Uiso 1 1 calc R
C16 C 0.4742(5) 0.27561(15) 0.51270(17) 0.0289(6) Uani 1 1 d .
H16 H 0.4482 0.2586 0.4569 0.035 Uiso 1 1 calc R
C17 C 0.3182(5) 0.30750(15) 0.55827(17) 0.0276(6) Uani 1 1 d .
H17 H 0.1859 0.3122 0.5335 0.033 Uiso 1 1 calc R
C18 C 0.3566(5) 0.33228(14) 0.63971(16) 0.0213(5) Uani 1 1 d .
H18 H 0.2495 0.3535 0.6706 0.026 Uiso 1 1 calc R
C19 C 0.5832(5) 0.55306(14) 0.70544(17) 0.0217(5) Uani 1 1 d .
H19 H 0.665(6) 0.546(2) 0.663(2) 0.029(9) Uiso 1 1 d .
C20 C 0.6721(5) 0.57666(14) 0.78362(19) 0.0240(6) Uani 1 1 d .
H20 H 0.809(6) 0.5822(19) 0.786(2) 0.025(9) Uiso 1 1 d .
C21 C 0.5764(5) 0.58477(14) 0.86274(18) 0.0258(6) Uani 1 1 d .
H21 H 0.665(6) 0.596(2) 0.909(2) 0.028(9) Uiso 1 1 d .
C22 C 0.3677(5) 0.57383(15) 0.88259(18) 0.0251(6) Uani 1 1 d .
H22 H 0.336(6) 0.580(2) 0.939(3) 0.037(10) Uiso 1 1 d .
C23 C 0.2062(4) 0.54847(15) 0.83016(18) 0.0229(5) Uani 1 1 d .
H23 H 0.076(5) 0.5384(18) 0.859(2) 0.019(8) Uiso 1 1 d .
C24 C 0.2129(4) 0.52744(13) 0.74358(17) 0.0209(5) Uani 1 1 d .
H24 H 0.101(6) 0.508(2) 0.719(2) 0.027(8) Uiso 1 1 d .
C25 C 0.3819(5) 0.53187(14) 0.68755(17) 0.0210(5) Uani 1 1 d .
H25 H 0.366(5) 0.5169(18) 0.634(2) 0.016(7) Uiso 1 1 d .
Zr' Zr 0.81297(3) 0.510992(9) 0.390113(11) 0.01492(5) Uani 1 1 d .
C1' C 0.5622(4) 0.44067(15) 0.29602(17) 0.0214(5) Uani 1 1 d .
H1A' H 0.501(5) 0.4852(17) 0.2679(19) 0.017(7) Uiso 1 1 d .
H1B' H 0.484(6) 0.409(2) 0.324(2) 0.039(11) Uiso 1 1 d .
C2' C 0.7591(4) 0.41864(14) 0.27835(16) 0.0169(5) Uani 1 1 d .
C3' C 0.9185(4) 0.46481(14) 0.25293(15) 0.0155(5) Uani 1 1 d .
H3' H 1.038(5) 0.4469(17) 0.2404(19) 0.013(7) Uiso 1 1 d .
C4' C 0.9122(4) 0.54002(13) 0.23943(15) 0.0160(5) Uani 1 1 d .
C5' C 0.7545(4) 0.58607(15) 0.25464(17) 0.0188(5) Uani 1 1 d .
H5' H 0.615(6) 0.5720(18) 0.254(2) 0.024(9) Uiso 1 1 d .
C6' C 0.7883(4) 0.66521(14) 0.24225(18) 0.0224(5) Uani 1 1 d .
H6'1 H 0.6940 0.6829 0.1974 0.027 Uiso 1 1 calc R
H6'2 H 0.7576 0.6904 0.2956 0.027 Uiso 1 1 calc R
C7' C 1.0065(5) 0.68040(14) 0.21749(18) 0.0215(5) Uani 1 1 d .
H7' H 1.0405 0.7314 0.2097 0.026 Uiso 1 1 calc R
C8' C 1.1547(4) 0.63861(14) 0.27648(17) 0.0207(5) Uani 1 1 d .
H8'1 H 1.1053 0.6319 0.3350 0.025 Uiso 1 1 calc R
H8'2 H 1.2972 0.6559 0.2764 0.025 Uiso 1 1 calc R
C9' C 1.1129(4) 0.57495(14) 0.21616(16) 0.0178(5) Uani 1 1 d .
H9' H 1.2305 0.5423 0.2075 0.021 Uiso 1 1 calc R
C10' C 1.0736(4) 0.63046(15) 0.14390(16) 0.0207(5) Uani 1 1 d .
C11' C 0.9218(5) 0.61198(16) 0.07264(17) 0.0264(6) Uani 1 1 d .
H11A H 0.8933 0.6541 0.0384 0.040 Uiso 1 1 calc R
H11B H 0.7947 0.5948 0.0972 0.040 Uiso 1 1 calc R
H11C H 0.9800 0.5752 0.0366 0.040 Uiso 1 1 calc R
C12' C 1.2731(5) 0.65577(18) 0.1047(2) 0.0301(7) Uani 1 1 d .
H12D H 1.3454 0.6154 0.0805 0.045 Uiso 1 1 calc R
H12E H 1.3590 0.6779 0.1486 0.045 Uiso 1 1 calc R
H12F H 1.2426 0.6902 0.0598 0.045 Uiso 1 1 calc R
C13' C 0.8148(4) 0.34341(14) 0.29738(15) 0.0180(5) Uani 1 1 d .
C14' C 0.6728(5) 0.29026(15) 0.27895(18) 0.0255(6) Uani 1 1 d .
H14' H 0.5427 0.3026 0.2560 0.031 Uiso 1 1 calc R
C15' C 0.7188(5) 0.21959(15) 0.29359(19) 0.0302(6) Uani 1 1 d .
H15' H 0.6201 0.1842 0.2812 0.036 Uiso 1 1 calc R
C16' C 0.9087(5) 0.20092(15) 0.32631(18) 0.0285(6) Uani 1 1 d .
H16' H 0.9408 0.1527 0.3362 0.034 Uiso 1 1 calc R
C17' C 1.0505(5) 0.25242(15) 0.34432(17) 0.0279(6) Uani 1 1 d .
H17' H 1.1807 0.2395 0.3666 0.033 Uiso 1 1 calc R
C18' C 1.0058(5) 0.32323(14) 0.33044(18) 0.0227(5) Uani 1 1 d .
H18' H 1.1054 0.3582 0.3434 0.027 Uiso 1 1 calc R
C19' C 0.8241(5) 0.61462(15) 0.47432(17) 0.0223(6) Uani 1 1 d .
H19' H 0.868(6) 0.658(2) 0.456(2) 0.036(10) Uiso 1 1 d .
C20' C 0.9884(5) 0.57216(15) 0.50228(17) 0.0221(6) Uani 1 1 d .
H20' H 1.122(6) 0.592(2) 0.500(2) 0.030(9) Uiso 1 1 d .
C21' C 0.9879(5) 0.49824(16) 0.52005(16) 0.0244(6) Uani 1 1 d .
H21' H 1.107(6) 0.480(2) 0.529(2) 0.034(10) Uiso 1 1 d .
C22' C 0.8206(5) 0.45142(16) 0.52197(17) 0.0275(7) Uani 1 1 d .
H22' H 0.859(7) 0.406(3) 0.535(3) 0.046(12) Uiso 1 1 d .
C23' C 0.6139(5) 0.46477(17) 0.49998(18) 0.0298(6) Uani 1 1 d .
H23' H 0.540(7) 0.421(2) 0.496(3) 0.040(11) Uiso 1 1 d .
C24' C 0.5233(4) 0.52872(16) 0.47050(19) 0.0281(6) Uani 1 1 d .
H24' H 0.384(5) 0.5259(18) 0.444(2) 0.022(8) Uiso 1 1 d .
C25' C 0.6169(5) 0.59541(16) 0.45879(19) 0.0260(6) Uani 1 1 d .
H25' H 0.538(6) 0.631(2) 0.431(2) 0.033(10) Uiso 1 1 d .

loop_
_atom_site_aniso_label
_atom_site_aniso_U_11
_atom_site_aniso_U_22
_atom_site_aniso_U_33
_atom_site_aniso_U_23
_atom_site_aniso_U_13
_atom_site_aniso_U_12
Zr 0.01641(10) 0.01360(9) 0.01676(9) -0.00066(8) -0.00201(7) 0.00180(8)
C1 0.0211(14) 0.0190(13) 0.0199(12) -0.0017(10) 0.0021(11) 0.0019(10)
C2 0.0203(13) 0.0138(11) 0.0166(11) -0.0010(9) 0.0006(10) 0.0023(9)
C3 0.0199(13) 0.0132(11) 0.0145(11) -0.0007(9) -0.0016(9) -0.0018(9)
C4 0.0198(13) 0.0152(11) 0.0157(11) 0.0007(9) 0.0004(10) 0.0016(10)
C5 0.0171(13) 0.0188(12) 0.0186(12) -0.0024(9) -0.0020(10) -0.0012(10)
C6 0.0229(14) 0.0264(14) 0.0170(11) -0.0052(10) -0.0037(10) -0.0006(11)
C7 0.0240(14) 0.0233(13) 0.0176(12) -0.0051(10) -0.0002(10) 0.0039(11)
C8 0.0173(13) 0.0275(14) 0.0236(13) -0.0016(10) 0.0026(10) 0.0034(10)
C9 0.0168(13) 0.0262(13) 0.0169(11) -0.0017(10) -0.0020(9) -0.0014(10)
C10 0.0240(14) 0.0210(13) 0.0149(11) -0.0009(9) 0.0021(10) 0.0024(10)
C11 0.0363(17) 0.0244(13) 0.0197(12) 0.0042(10) 0.0037(11) 0.0079(12)
C12 0.0360(17) 0.0304(15) 0.0211(13) -0.0015(11) 0.0083(12) -0.0047(12)
C13 0.0250(14) 0.0137(12) 0.0149(11) 0.0026(9) 0.0008(10) -0.0044(10)
C14 0.0299(15) 0.0164(12) 0.0191(12) 0.0008(10) 0.0048(10) -0.0005(10)
C15 0.0445(19) 0.0211(13) 0.0196(12) -0.0034(10) 0.0081(12) -0.0063(12)
C16 0.0451(19) 0.0235(14) 0.0180(13) -0.0020(10) 0.0010(12) -0.0106(13)
C17 0.0387(17) 0.0246(14) 0.0192(12) 0.0018(10) -0.0055(11) -0.0083(12)
C18 0.0282(15) 0.0178(12) 0.0177(12) 0.0006(9) -0.0022(10) -0.0042(10)
C19 0.0256(14) 0.0186(13) 0.0211(12) 0.0045(10) 0.0042(11) 0.0019(11)
C20 0.0172(14) 0.0167(12) 0.0379(16) 0.0008(11) -0.0027(11) -0.0003(10)
C21 0.0335(16) 0.0152(12) 0.0283(14) -0.0072(10) -0.0105(12) -0.0008(11)
C22 0.0341(17) 0.0201(13) 0.0212(13) -0.0040(10) 0.0001(11) 0.0093(12)
C23 0.0190(13) 0.0195(13) 0.0304(14) 0.0039(11) 0.0046(11) 0.0072(10)
C24 0.0157(12) 0.0189(13) 0.0279(13) 0.0035(10) -0.0078(10) 0.0012(9)
C25 0.0275(15) 0.0199(13) 0.0156(12) 0.0024(9) -0.0040(10) 0.0023(10)
Zr' 0.01493(10) 0.01423(9) 0.01567(9) -0.00139(8) 0.00202(7) -0.00038(8)
C1' 0.0175(13) 0.0188(12) 0.0277(13) -0.0003(10) -0.0016(10) -0.0033(10)
C2' 0.0192(13) 0.0161(12) 0.0154(11) -0.0014(9) -0.0025(9) -0.0015(10)
C3' 0.0166(12) 0.0127(12) 0.0171(10) -0.0018(9) 0.0000(9) 0.0030(10)
C4' 0.0185(13) 0.0168(12) 0.0124(10) 0.0011(9) -0.0018(9) 0.0000(9)
C5' 0.0155(13) 0.0173(12) 0.0235(13) 0.0020(10) -0.0001(10) -0.0007(10)
C6' 0.0229(15) 0.0148(12) 0.0295(14) 0.0017(10) -0.0011(11) 0.0033(10)
C7' 0.0270(15) 0.0135(12) 0.0239(13) 0.0012(10) -0.0041(11) -0.0016(10)
C8' 0.0206(14) 0.0212(13) 0.0201(12) 0.0016(10) -0.0034(10) -0.0053(10)
C9' 0.0157(12) 0.0208(12) 0.0170(11) 0.0009(10) -0.0014(9) 0.0001(10)
C10' 0.0218(14) 0.0223(13) 0.0180(12) 0.0035(10) 0.0000(10) -0.0047(10)
C11' 0.0287(15) 0.0300(14) 0.0202(12) 0.0078(11) -0.0077(11) -0.0068(12)
C12' 0.0283(17) 0.0353(17) 0.0266(15) 0.0063(12) 0.0005(12) -0.0100(13)
C13' 0.0233(14) 0.0176(12) 0.0131(11) -0.0002(9) 0.0008(9) -0.0010(10)
C14' 0.0308(16) 0.0188(13) 0.0268(14) -0.0050(10) -0.0038(11) -0.0001(11)
C15' 0.0420(19) 0.0169(14) 0.0316(15) -0.0039(11) -0.0024(13) -0.0052(12)
C16' 0.0464(19) 0.0159(12) 0.0230(13) -0.0013(10) -0.0011(12) 0.0026(12)
C17' 0.0363(17) 0.0240(14) 0.0231(13) 0.0025(10) -0.0051(12) 0.0066(12)
C18' 0.0260(15) 0.0168(13) 0.0252(13) -0.0011(10) -0.0017(10) -0.0001(10)
C19' 0.0292(16) 0.0156(13) 0.0223(13) -0.0084(10) 0.0029(11) -0.0033(11)
C20' 0.0234(15) 0.0255(14) 0.0173(12) -0.0062(10) 0.0010(10) -0.0050(11)
C21' 0.0300(15) 0.0286(15) 0.0146(11) 0.0000(9) -0.0012(10) 0.0073(12)
C22' 0.0409(19) 0.0247(15) 0.0171(12) 0.0053(10) 0.0067(12) -0.0015(12)
C23' 0.0346(16) 0.0282(15) 0.0269(13) -0.0007(12) 0.0160(11) -0.0113(13)
C24' 0.0180(14) 0.0357(17) 0.0309(14) -0.0111(11) 0.0122(11) -0.0021(11)
C25' 0.0199(14) 0.0250(14) 0.0331(15) -0.0109(12) 0.0024(11) 0.0075(11)

loop_
_atom_type_symbol
_atom_type_description
_atom_type_scat_dispersion_real
_atom_type_scat_dispersion_imag
_atom_type_scat_source
C C 0.0181 0.0091 'International Tables Vol C Tables 4.2.6.8 and 6.1.1.4'
H H 0.0000 0.0000 'International Tables Vol C Tables 4.2.6.8 and 6.1.1.4'
Zr Zr -0.1862 2.2449 'International Tables Vol C Tables 4.2.6.8 and 6.1.1.4'

loop_
_geom_angle_atom_site_label_1
_geom_angle_atom_site_label_2
_geom_angle_atom_site_label_3
_geom_angle
C24 Zr C21 86.51(10)
C24 Zr C25 35.65(10)
C21 Zr C25 85.35(10)
C24 Zr C23 35.40(10)
C21 Zr C23 66.12(11)
C25 Zr C23 65.94(10)
C24 Zr C19 66.17(10)
C21 Zr C19 65.63(10)
C25 Zr C19 34.66(10)
C23 Zr C19 84.88(10)
C24 Zr C22 66.13(10)
C21 Zr C22 35.19(11)
C25 Zr C22 84.84(10)
C23 Zr C22 34.94(11)
C19 Zr C22 84.46(10)
C24 Zr C20 86.25(10)
C21 Zr C20 34.89(11)
C25 Zr C20 65.68(10)
C23 Zr C20 85.23(10)
C19 Zr C20 35.13(10)
C22 Zr C20 65.38(11)
C24 Zr C3 113.48(9)
C21 Zr C3 153.19(9)
C25 Zr C3 121.37(9)
C23 Zr C3 120.10(10)
C19 Zr C3 137.72(9)
C22 Zr C3 136.07(10)
C20 Zr C3 154.65(10)
C24 Zr C2 120.31(9)
C21 Zr C2 148.05(10)
C25 Zr C2 106.13(9)
C23 Zr C2 145.83(10)
C19 Zr C2 107.29(9)
C22 Zr C2 168.01(9)
C20 Zr C2 123.20(9)
C3 Zr C2 33.41(8)
C24 Zr C1 139.77(10)
C21 Zr C1 116.22(10)
C25 Zr C1 109.64(10)
C23 Zr C1 175.17(10)
C19 Zr C1 92.30(9)
C22 Zr C1 148.74(10)
C20 Zr C1 94.72(10)
C3 Zr C1 59.97(9)
C2 Zr C1 31.94(9)
C24 Zr C4 122.17(9)
C21 Zr C4 121.16(9)
C25 Zr C4 148.36(9)
C23 Zr C4 106.87(9)
C19 Zr C4 167.94(9)
C22 Zr C4 106.68(9)
C20 Zr C4 145.95(10)
C3 Zr C4 33.24(8)
C2 Zr C4 61.42(8)
C1 Zr C4 75.79(9)
C24 Zr C5 141.04(9)
C21 Zr C5 94.07(9)
C25 Zr C5 176.64(10)
C23 Zr C5 110.80(9)
C19 Zr C5 147.53(9)
C22 Zr C5 92.78(9)
C20 Zr C5 115.44(9)
C3 Zr C5 59.13(8)
C2 Zr C5 76.06(8)
C1 Zr C5 73.59(9)
C4 Zr C5 30.57(8)
C2 C1 Zr 72.16(15)
C1 C2 C3 125.2(2)
C1 C2 C13 117.9(2)
C3 C2 C13 116.3(2)
C1 C2 Zr 75.91(15)
C3 C2 Zr 71.18(14)
C13 C2 Zr 120.08(17)
C2 C3 C4 129.3(2)
C2 C3 Zr 75.41(14)
C4 C3 Zr 77.52(14)
C5 C4 C3 127.9(3)
C5 C4 C9 115.3(2)
C3 C4 C9 116.7(2)
C5 C4 Zr 78.98(16)
C3 C4 Zr 69.24(14)
C9 C4 Zr 124.49(17)
C4 C5 C6 118.8(2)
C4 C5 Zr 70.45(15)
C6 C5 Zr 132.24(19)
C7 C6 C5 110.9(2)
C6 C7 C8 108.3(2)
C6 C7 C10 112.2(2)
C8 C7 C10 87.3(2)
C9 C8 C7 85.9(2)
C4 C9 C8 109.9(2)
C4 C9 C10 108.7(2)
C8 C9 C10 87.26(19)
C11 C10 C12 108.7(2)
C11 C10 C7 119.7(2)
C12 C10 C7 111.6(2)
C11 C10 C9 118.4(2)
C12 C10 C9 112.0(2)
C7 C10 C9 84.77(19)
C18 C13 C14 118.2(2)
C18 C13 C2 123.1(3)
C14 C13 C2 118.7(3)
C15 C14 C13 120.7(3)
C16 C15 C14 120.3(3)
C15 C16 C17 119.8(3)
C18 C17 C16 120.0(3)
C17 C18 C13 121.0(3)
C25 C19 C20 129.3(3)
C25 C19 Zr 72.24(15)
C20 C19 Zr 72.60(16)
C21 C20 C19 128.0(3)
C21 C20 Zr 71.88(16)
C19 C20 Zr 72.26(16)
C20 C21 C22 128.3(3)
C20 C21 Zr 73.23(15)
C22 C21 Zr 72.92(15)
C23 C22 C21 129.3(3)
C23 C22 Zr 72.34(16)
C21 C22 Zr 71.89(15)
C22 C23 C24 128.3(3)
C22 C23 Zr 72.72(16)
C24 C23 Zr 70.98(15)
C23 C24 C25 127.7(3)
C23 C24 Zr 73.62(15)
C25 C24 Zr 73.24(15)
C19 C25 C24 128.9(2)
C19 C25 Zr 73.10(15)
C24 C25 Zr 71.11(14)
C24' Zr' C25' 35.48(11)
C24' Zr' C21' 86.05(11)
C25' Zr' C21' 86.02(10)
C24' Zr' C23' 35.44(12)
C25' Zr' C23' 66.24(11)
C21' Zr' C23' 65.67(11)
C24' Zr' C22' 66.16(12)
C25' Zr' C22' 85.61(11)
C21' Zr' C22' 34.88(11)
C23' Zr' C22' 34.92(12)
C24' Zr' C19' 65.99(10)
C25' Zr' C19' 35.25(11)
C21' Zr' C19' 65.54(10)
C23' Zr' C19' 84.76(10)
C22' Zr' C19' 84.45(10)
C24' Zr' C20' 85.08(11)
C25' Zr' C20' 65.56(11)
C21' Zr' C20' 35.09(10)
C23' Zr' C20' 84.39(11)
C22' Zr' C20' 65.09(11)
C19' Zr' C20' 34.41(10)
C24' Zr' C3' 141.25(10)
C25' Zr' C3' 145.43(10)
C21' Zr' C3' 126.51(10)
C23' Zr' C3' 133.32(10)
C22' Zr' C3' 127.20(10)
C19' Zr' C3' 141.78(9)
C20' Zr' C3' 133.46(10)
C24' Zr' C2' 112.16(10)
C25' Zr' C2' 137.22(10)
C21' Zr' C2' 127.18(9)
C23' Zr' C2' 100.60(10)
C22' Zr' C2' 106.58(9)
C19' Zr' C2' 167.28(9)
C20' Zr' C2' 156.78(10)
C3' Zr' C2' 33.47(9)
C24' Zr' C4' 134.77(10)
C25' Zr' C4' 116.01(10)
C21' Zr' C4' 135.42(10)
C23' Zr' C4' 157.57(10)
C22' Zr' C4' 157.74(10)
C19' Zr' C4' 109.82(9)
C20' Zr' C4' 117.38(9)
C3' Zr' C4' 33.61(8)
C2' Zr' C4' 61.81(8)
C24' Zr' C1' 82.46(10)
C25' Zr' C1' 105.76(10)
C21' Zr' C1' 138.64(10)
C23' Zr' C1' 82.79(10)
C22' Zr' C1' 105.31(10)
C19' Zr' C1' 140.05(10)
C20' Zr' C1' 166.72(9)
C3' Zr' C1' 59.40(9)
C2' Zr' C1' 31.74(9)
C4' Zr' C1' 75.11(9)
C24' Zr' C5' 105.00(10)
C25' Zr' C5' 86.01(10)
C21' Zr' C5' 147.26(10)
C23' Zr' C5' 137.28(11)
C22' Zr' C5' 171.04(10)
C19' Zr' C5' 90.54(9)
C20' Zr' C5' 113.96(9)
C3' Zr' C5' 60.47(9)
C2' Zr' C5' 77.67(9)
C4' Zr' C5' 31.16(8)
C1' Zr' C5' 73.99(9)
C2' C1' Zr' 71.56(15)
C1' C2' C3' 124.0(2)
C1' C2' C13' 118.0(2)
C3' C2' C13' 117.5(2)
C1' C2' Zr' 76.70(15)
C3' C2' Zr' 70.92(14)
C13' C2' Zr' 119.48(17)
C2' C3' C4' 129.0(2)
C2' C3' Zr' 75.62(14)
C4' C3' Zr' 76.62(14)
C5' C4' C3' 128.4(3)
C5' C4' C9' 114.9(2)
C3' C4' C9' 116.3(2)
C5' C4' Zr' 76.67(15)
C3' C4' Zr' 69.77(14)
C9' C4' Zr' 123.80(16)
C4' C5' C6' 119.3(2)
C4' C5' Zr' 72.17(15)
C6' C5' Zr' 128.64(18)
C7' C6' C5' 111.0(2)
C6' C7' C8' 109.5(2)
C6' C7' C10' 110.7(2)
C8' C7' C10' 87.4(2)
C7' C8' C9' 85.82(19)
C4' C9' C8' 109.5(2)
C4' C9' C10' 109.5(2)
C8' C9' C10' 87.08(19)
C11' C10' C12' 109.0(2)
C11' C10' C7' 119.7(2)
C12' C10' C7' 111.2(2)
C11' C10' C9' 118.5(2)
C12' C10' C9' 111.8(2)
C7' C10' C9' 84.96(19)
C14' C13' C18' 117.9(3)
C14' C13' C2' 118.9(2)
C18' C13' C2' 123.1(2)
C15' C14' C13' 121.1(3)
C16' C15' C14' 119.9(3)
C17' C16' C15' 119.7(3)
C16' C17' C18' 120.9(3)
C17' C18' C13' 120.4(3)
C20' C19' C25' 129.1(3)
C20' C19' Zr' 73.67(15)
C25' C19' Zr' 70.82(15)
C19' C20' C21' 128.1(3)
C19' C20' Zr' 71.92(15)
C21' C20' Zr' 70.57(15)
C22' C21' C20' 128.7(3)
C22' C21' Zr' 73.38(16)
C20' C21' Zr' 74.34(16)
C21' C22' C23' 128.6(3)
C21' C22' Zr' 71.74(15)
C23' C22' Zr' 72.12(16)
C22' C23' C24' 128.6(3)
C22' C23' Zr' 72.96(15)
C24' C23' Zr' 71.15(15)
C25' C24' C23' 128.4(3)
C25' C24' Zr' 72.47(16)
C23' C24' Zr' 73.41(15)
C24' C25' C19' 128.2(3)
C24' C25' Zr' 72.05(15)
C19' C25' Zr' 73.93(15)

loop_
_geom_bond_atom_site_label_1
_geom_bond_atom_site_label_2
_geom_bond_distance
Zr C24 2.322(3)
Zr C21 2.348(3)
Zr C25 2.350(3)
Zr C23 2.357(3)
Zr C19 2.361(3)
Zr C22 2.362(3)
Zr C20 2.366(3)
Zr C3 2.455(2)
Zr C2 2.510(2)
Zr C1 2.557(3)
Zr C4 2.563(3)
Zr C5 2.670(3)
C1 C2 1.395(4)
C2 C3 1.428(4)
C2 C13 1.504(3)
C3 C4 1.439(3)
C4 C5 1.383(4)
C4 C9 1.527(4)
C5 C6 1.531(3)
C6 C7 1.524(4)
C7 C8 1.555(4)
C7 C10 1.566(4)
C8 C9 1.550(4)
C9 C10 1.573(4)
C10 C11 1.523(4)
C10 C12 1.541(4)
C13 C18 1.400(4)
C13 C14 1.400(4)
C14 C15 1.393(4)
C15 C16 1.380(5)
C16 C17 1.396(5)
C17 C18 1.386(4)
C19 C25 1.403(4)
C19 C20 1.427(4)
C20 C21 1.413(4)
C21 C22 1.424(5)
C22 C23 1.416(4)
C23 C24 1.423(4)
C24 C25 1.430(4)
Zr' C24' 2.324(3)
Zr' C25' 2.330(3)
Zr' C21' 2.344(3)
Zr' C23' 2.354(3)
Zr' C22' 2.365(3)
Zr' C19' 2.370(3)
Zr' C20' 2.393(3)
Zr' C3' 2.443(2)
Zr' C2' 2.504(2)
Zr' C4' 2.533(2)
Zr' C1' 2.569(3)
Zr' C5' 2.589(3)
C1' C2' 1.389(4)
C2' C3' 1.426(4)
C2' C13' 1.501(4)
C3' C4' 1.441(3)
C4' C5' 1.377(4)
C4' C9' 1.523(4)
C5' C6' 1.529(4)
C6' C7' 1.516(4)
C7' C8' 1.551(4)
C7' C10' 1.566(4)
C8' C9' 1.557(4)
C9' C10' 1.568(4)
C10' C11' 1.529(4)
C10' C12' 1.533(4)
C13' C14' 1.399(4)
C13' C18' 1.402(4)
C14' C15' 1.391(4)
C15' C16' 1.386(5)
C16' C17' 1.374(4)
C17' C18' 1.390(4)
C19' C20' 1.409(4)
C19' C25' 1.424(4)
C20' C21' 1.428(4)
C21' C22' 1.411(5)
C22' C23' 1.416(5)
C23' C24' 1.424(5)
C24' C25' 1.418(4)

loop_
_geom_torsion_atom_site_label_1
_geom_torsion_atom_site_label_2
_geom_torsion_atom_site_label_3
_geom_torsion_atom_site_label_4
_geom_torsion
C24 Zr C1 C2 -65.2(2)
C21 Zr C1 C2 176.27(15)
C25 Zr C1 C2 -89.15(17)
C23 Zr C1 C2 -65.8(12)
C19 Zr C1 C2 -119.86(16)
C22 Zr C1 C2 157.05(18)
C20 Zr C1 C2 -154.98(16)
C3 Zr C1 C2 26.45(14)
C4 Zr C1 C2 58.22(15)
C5 Zr C1 C2 89.87(16)
Zr C1 C2 C3 -54.2(2)
Zr C1 C2 C13 116.9(2)
C24 Zr C2 C1 137.22(16)
C21 Zr C2 C1 -6.3(3)
C25 Zr C2 C1 101.39(17)
C23 Zr C2 C1 172.15(17)
C19 Zr C2 C1 65.17(17)
C22 Zr C2 C1 -103.0(5)
C20 Zr C2 C1 30.24(19)
C3 Zr C2 C1 -135.5(2)
C4 Zr C2 C1 -110.21(17)
C5 Zr C2 C1 -81.26(16)
C24 Zr C2 C3 -87.24(17)
C21 Zr C2 C3 129.22(19)
C25 Zr C2 C3 -123.07(16)
C23 Zr C2 C3 -52.3(2)
C19 Zr C2 C3 -159.29(15)
C22 Zr C2 C3 32.5(6)
C20 Zr C2 C3 165.79(15)
C1 Zr C2 C3 135.5(2)
C4 Zr C2 C3 25.33(14)
C5 Zr C2 C3 54.29(15)
C24 Zr C2 C13 22.8(2)
C21 Zr C2 C13 -120.7(2)
C25 Zr C2 C13 -13.0(2)
C23 Zr C2 C13 57.8(3)
C19 Zr C2 C13 -49.2(2)
C22 Zr C2 C13 142.6(5)
C20 Zr C2 C13 -84.1(2)
C3 Zr C2 C13 110.1(3)
C1 Zr C2 C13 -114.4(3)
C4 Zr C2 C13 135.4(2)
C5 Zr C2 C13 164.4(2)
C1 C2 C3 C4 -3.6(4)
C13 C2 C3 C4 -174.9(2)
Zr C2 C3 C4 -59.9(3)
C1 C2 C3 Zr 56.3(2)
C13 C2 C3 Zr -115.0(2)
C24 Zr C3 C2 109.93(16)
C21 Zr C3 C2 -114.6(2)
C25 Zr C3 C2 70.53(18)
C23 Zr C3 C2 149.08(15)
C19 Zr C3 C2 30.1(2)
C22 Zr C3 C2 -170.73(16)
C20 Zr C3 C2 -28.7(3)
C1 Zr C3 C2 -25.34(15)
C4 Zr C3 C2 -136.7(2)
C5 Zr C3 C2 -113.35(17)
C24 Zr C3 C4 -113.34(16)
C21 Zr C3 C4 22.1(3)
C25 Zr C3 C4 -152.73(16)
C23 Zr C3 C4 -74.18(18)
C19 Zr C3 C4 166.86(16)
C22 Zr C3 C4 -34.0(2)
C20 Zr C3 C4 108.1(2)
C2 Zr C3 C4 136.7(2)
C1 Zr C3 C4 111.40(18)
C5 Zr C3 C4 23.38(15)
C2 C3 C4 C5 2.6(5)
Zr C3 C4 C5 -56.4(3)
C2 C3 C4 C9 178.2(2)
Zr C3 C4 C9 119.1(2)
C2 C3 C4 Zr 59.0(3)
C24 Zr C4 C5 -137.84(16)
C21 Zr C4 C5 -30.6(2)
C25 Zr C4 C5 -173.82(18)
C23 Zr C4 C5 -102.49(17)
C19 Zr C4 C5 90.9(5)
C22 Zr C4 C5 -65.94(18)
C20 Zr C4 C5 4.6(3)
C3 Zr C4 C5 137.9(2)
C2 Zr C4 C5 112.50(18)
C1 Zr C4 C5 81.70(17)
C24 Zr C4 C3 84.21(18)
C21 Zr C4 C3 -168.55(16)
C25 Zr C4 C3 48.2(2)
C23 Zr C4 C3 119.57(16)
C19 Zr C4 C3 -47.1(5)
C22 Zr C4 C3 156.11(16)
C20 Zr C4 C3 -133.36(18)
C2 Zr C4 C3 -25.45(15)
C1 Zr C4 C3 -56.25(16)
C5 Zr C4 C3 -137.9(2)
C24 Zr C4 C9 -24.7(2)
C21 Zr C4 C9 82.6(2)
C25 Zr C4 C9 -60.6(3)
C23 Zr C4 C9 10.7(2)
C19 Zr C4 C9 -155.9(4)
C22 Zr C4 C9 47.2(2)
C20 Zr C4 C9 117.8(2)
C3 Zr C4 C9 -108.9(3)
C2 Zr C4 C9 -134.3(2)
C1 Zr C4 C9 -165.1(2)
C5 Zr C4 C9 113.2(3)
C3 C4 C5 C6 -179.3(3)
C9 C4 C5 C6 5.1(4)
Zr C4 C5 C6 128.2(2)
C3 C4 C5 Zr 52.5(3)
C9 C4 C5 Zr -123.1(2)
C24 Zr C5 C4 64.6(2)
C21 Zr C5 C4 154.10(17)
C25 Zr C5 C4 74.2(16)
C23 Zr C5 C4 88.13(17)
C19 Zr C5 C4 -157.10(18)
C22 Zr C5 C4 118.87(17)
C20 Zr C5 C4 -177.16(16)
C3 Zr C5 C4 -25.33(15)
C2 Zr C5 C4 -56.72(16)
C1 Zr C5 C4 -89.74(17)
C24 Zr C5 C6 -47.0(3)
C21 Zr C5 C6 42.5(3)
C25 Zr C5 C6 -37.4(17)
C23 Zr C5 C6 -23.5(3)
C19 Zr C5 C6 91.3(3)
C22 Zr C5 C6 7.3(3)
C20 Zr C5 C6 71.2(3)
C3 Zr C5 C6 -136.9(3)
C2 Zr C5 C6 -168.3(3)
C1 Zr C5 C6 158.6(3)
C4 Zr C5 C6 -111.6(3)
C4 C5 C6 C7 -1.9(4)
Zr C5 C6 C7 87.1(3)
C5 C6 C7 C8 -48.4(3)
C5 C6 C7 C10 46.4(3)
C6 C7 C8 C9 83.8(2)
C10 C7 C8 C9 -28.65(19)
C5 C4 C9 C8 41.9(3)
C3 C4 C9 C8 -134.2(2)
Zr C4 C9 C8 -52.0(3)
C5 C4 C9 C10 -52.1(3)
C3 C4 C9 C10 131.8(2)
Zr C4 C9 C10 -145.98(18)
C7 C8 C9 C4 -80.4(2)
C7 C8 C9 C10 28.5(2)
C6 C7 C10 C11 39.4(3)
C8 C7 C10 C11 148.1(2)
C6 C7 C10 C12 167.9(2)
C8 C7 C10 C12 -83.3(2)
C6 C7 C10 C9 -80.5(2)
C8 C7 C10 C9 28.24(19)
C4 C9 C10 C11 -39.4(3)
C8 C9 C10 C11 -149.5(3)
C4 C9 C10 C12 -167.0(2)
C8 C9 C10 C12 82.9(2)
C4 C9 C10 C7 81.8(2)
C8 C9 C10 C7 -28.3(2)
C1 C2 C13 C18 -136.3(3)
C3 C2 C13 C18 35.6(4)
Zr C2 C13 C18 -47.0(3)
C1 C2 C13 C14 44.8(3)
C3 C2 C13 C14 -143.3(2)
Zr C2 C13 C14 134.1(2)
C18 C13 C14 C15 0.1(4)
C2 C13 C14 C15 179.1(2)
C13 C14 C15 C16 0.5(4)
C14 C15 C16 C17 -0.6(4)
C15 C16 C17 C18 0.0(4)
C16 C17 C18 C13 0.6(4)
C14 C13 C18 C17 -0.7(4)
C2 C13 C18 C17 -179.6(2)
C24 Zr C19 C25 -22.61(16)
C21 Zr C19 C25 -119.91(19)
C23 Zr C19 C25 -53.84(17)
C22 Zr C19 C25 -88.93(17)
C20 Zr C19 C25 -142.8(3)
C3 Zr C19 C25 76.7(2)
C2 Zr C19 C25 93.52(17)
C1 Zr C19 C25 122.24(17)
C4 Zr C19 C25 113.3(4)
C5 Zr C19 C25 -175.38(16)
C24 Zr C19 C20 120.22(19)
C21 Zr C19 C20 22.92(16)
C25 Zr C19 C20 142.8(3)
C23 Zr C19 C20 88.99(17)
C22 Zr C19 C20 53.90(17)
C3 Zr C19 C20 -140.47(17)
C2 Zr C19 C20 -123.65(17)
C1 Zr C19 C20 -94.93(17)
C4 Zr C19 C20 -103.9(5)
C5 Zr C19 C20 -32.6(3)
C25 C19 C20 C21 -0.4(5)
Zr C19 C20 C21 -48.4(3)
C25 C19 C20 Zr 48.0(3)
C24 Zr C20 C21 89.29(18)
C25 Zr C20 C21 119.52(19)
C23 Zr C20 C21 53.80(18)
C19 Zr C20 C21 141.7(3)
C22 Zr C20 C21 23.87(17)
C3 Zr C20 C21 -128.1(2)
C2 Zr C20 C21 -146.55(16)
C1 Zr C20 C21 -131.04(17)
C4 Zr C20 C21 -59.6(2)
C5 Zr C20 C21 -56.98(19)
C24 Zr C20 C19 -52.38(17)
C21 Zr C20 C19 -141.7(3)
C25 Zr C20 C19 -22.15(16)
C23 Zr C20 C19 -87.87(17)
C22 Zr C20 C19 -117.80(19)
C3 Zr C20 C19 90.2(3)
C2 Zr C20 C19 71.78(19)
C1 Zr C20 C19 87.28(17)
C4 Zr C20 C19 158.76(16)
C5 Zr C20 C19 161.34(15)
C19 C20 C21 C22 -2.5(5)
Zr C20 C21 C22 -51.0(3)
C19 C20 C21 Zr 48.5(3)
C24 Zr C21 C20 -88.43(18)
C25 Zr C21 C20 -52.71(17)
C23 Zr C21 C20 -118.42(19)
C19 Zr C21 C20 -23.07(16)
C22 Zr C21 C20 -140.3(3)
C3 Zr C21 C20 131.7(2)
C2 Zr C21 C20 60.6(2)
C1 Zr C21 C20 56.91(19)
C4 Zr C21 C20 145.66(16)
C5 Zr C21 C20 130.61(17)
C24 Zr C21 C22 51.90(17)
C25 Zr C21 C22 87.62(18)
C23 Zr C21 C22 21.91(16)
C19 Zr C21 C22 117.27(19)
C20 Zr C21 C22 140.3(3)
C3 Zr C21 C22 -88.0(3)
C2 Zr C21 C22 -159.03(17)
C1 Zr C21 C22 -162.75(16)
C4 Zr C21 C22 -74.01(18)
C5 Zr C21 C22 -89.05(17)
C20 C21 C22 C23 4.0(5)
Zr C21 C22 C23 -47.2(3)
C20 C21 C22 Zr 51.2(3)
C24 Zr C22 C23 22.63(16)
C21 Zr C22 C23 143.4(3)
C25 Zr C22 C23 54.17(18)
C19 Zr C22 C23 88.99(18)
C20 Zr C22 C23 119.75(19)
C3 Zr C22 C23 -77.1(2)
C2 Zr C22 C23 -102.4(5)
C1 Zr C22 C23 174.27(17)
C4 Zr C22 C23 -95.75(17)
C5 Zr C22 C23 -123.45(17)
C24 Zr C22 C21 -120.80(19)
C25 Zr C22 C21 -89.26(18)
C23 Zr C22 C21 -143.4(3)
C19 Zr C22 C21 -54.44(17)
C20 Zr C22 C21 -23.68(16)
C3 Zr C22 C21 139.49(17)
C2 Zr C22 C21 114.2(5)
C1 Zr C22 C21 30.8(3)
C4 Zr C22 C21 120.82(16)
C5 Zr C22 C21 93.12(17)
C21 C22 C23 C24 0.0(5)
Zr C22 C23 C24 -47.1(3)
C21 C22 C23 Zr 47.0(3)
C24 Zr C23 C22 -142.6(3)
C21 Zr C23 C22 -22.06(17)
C25 Zr C23 C22 -117.83(19)
C19 Zr C23 C22 -87.64(18)
C20 Zr C23 C22 -52.38(18)
C3 Zr C23 C22 128.58(17)
C2 Zr C23 C22 158.83(17)
C1 Zr C23 C22 -142.0(11)
C4 Zr C23 C22 95.14(18)
C5 Zr C23 C22 63.06(18)
C21 Zr C23 C24 120.54(18)
C25 Zr C23 C24 24.77(16)
C19 Zr C23 C24 54.96(17)
C22 Zr C23 C24 142.6(3)
C20 Zr C23 C24 90.22(17)
C3 Zr C23 C24 -88.82(17)
C2 Zr C23 C24 -58.6(2)
C1 Zr C23 C24 0.6(13)
C4 Zr C23 C24 -122.26(16)
C5 Zr C23 C24 -154.35(15)
C22 C23 C24 C25 -4.9(5)
Zr C23 C24 C25 -52.6(3)
C22 C23 C24 Zr 47.7(3)
C21 Zr C24 C23 -52.09(17)
C25 Zr C24 C23 -139.0(2)
C19 Zr C24 C23 -116.94(18)
C22 Zr C24 C23 -22.36(17)
C20 Zr C24 C23 -87.05(17)
C3 Zr C24 C23 109.43(16)
C2 Zr C24 C23 146.27(16)
C1 Zr C24 C23 -179.92(17)
C4 Zr C24 C23 72.94(18)
C5 Zr C24 C23 40.1(2)
C21 Zr C24 C25 86.89(16)
C23 Zr C24 C25 139.0(2)
C19 Zr C24 C25 22.03(15)
C22 Zr C24 C25 116.62(18)
C20 Zr C24 C25 51.92(16)
C3 Zr C24 C25 -111.59(16)
C2 Zr C24 C25 -74.75(17)
C1 Zr C24 C25 -40.9(2)
C4 Zr C24 C25 -148.08(15)
C5 Zr C24 C25 179.04(15)
C20 C19 C25 C24 -1.0(5)
Zr C19 C25 C24 47.2(3)
C20 C19 C25 Zr -48.1(3)
C23 C24 C25 C19 4.9(5)
Zr C24 C25 C19 -47.9(3)
C23 C24 C25 Zr 52.8(3)
C24 Zr C25 C19 142.9(2)
C21 Zr C25 C19 52.39(17)
C23 Zr C25 C19 118.28(18)
C22 Zr C25 C19 87.71(17)
C20 Zr C25 C19 22.43(16)
C3 Zr C25 C19 -129.94(16)
C2 Zr C25 C19 -97.22(17)
C1 Zr C25 C19 -63.82(18)
C4 Zr C25 C19 -158.55(17)
C5 Zr C25 C19 132.6(15)
C21 Zr C25 C24 -90.50(16)
C23 Zr C25 C24 -24.61(15)
C19 Zr C25 C24 -142.9(2)
C22 Zr C25 C24 -55.17(16)
C20 Zr C25 C24 -120.46(18)
C3 Zr C25 C24 87.18(17)
C2 Zr C25 C24 119.89(15)
C1 Zr C25 C24 153.30(15)
C4 Zr C25 C24 58.6(2)
C5 Zr C25 C24 -10.3(17)
C24' Zr' C1' C2' -159.57(18)
C25' Zr' C1' C2' 173.41(16)
C21' Zr' C1' C2' -84.4(2)
C23' Zr' C1' C2' -123.83(18)
C22' Zr' C1' C2' -96.89(17)
C19' Zr' C1' C2' 163.28(16)
C20' Zr' C1' C2' -139.1(4)
C3' Zr' C1' C2' 27.61(15)
C4' Zr' C1' C2' 60.05(16)
C5' Zr' C1' C2' 92.39(17)
Zr' C1' C2' C3' -55.6(2)
Zr' C1' C2' C13' 116.6(2)
C24' Zr' C2' C1' 21.94(19)
C25' Zr' C2' C1' -9.4(2)
C21' Zr' C2' C1' 124.38(18)
C23' Zr' C2' C1' 56.97(18)
C22' Zr' C2' C1' 92.42(18)
C19' Zr' C2' C1' -57.1(5)
C20' Zr' C2' C1' 157.6(2)
C3' Zr' C2' C1' -133.7(2)
C4' Zr' C2' C1' -108.19(18)
C5' Zr' C2' C1' -79.43(17)
C24' Zr' C2' C3' 155.61(16)
C25' Zr' C2' C3' 124.31(18)
C21' Zr' C2' C3' -101.94(17)
C23' Zr' C2' C3' -169.35(16)
C22' Zr' C2' C3' -133.90(16)
C19' Zr' C2' C3' 76.6(5)
C20' Zr' C2' C3' -68.8(3)
C4' Zr' C2' C3' 25.49(15)
C1' Zr' C2' C3' 133.7(2)
C5' Zr' C2' C3' 54.25(15)
C24' Zr' C2' C13' -92.9(2)
C25' Zr' C2' C13' -124.2(2)
C21' Zr' C2' C13' 9.5(3)
C23' Zr' C2' C13' -57.9(2)
C22' Zr' C2' C13' -22.4(2)
C19' Zr' C2' C13' -171.9(4)
C20' Zr' C2' C13' 42.7(3)
C3' Zr' C2' C13' 111.5(3)
C4' Zr' C2' C13' 137.0(2)
C1' Zr' C2' C13' -114.9(3)
C5' Zr' C2' C13' 165.7(2)
C1' C2' C3' C4' -0.9(4)
C13' C2' C3' C4' -173.0(2)
Zr' C2' C3' C4' -59.0(2)
C1' C2' C3' Zr' 58.2(2)
C13' C2' C3' Zr' -114.0(2)
C24' Zr' C3' C2' -37.7(2)
C25' Zr' C3' C2' -98.7(2)
C21' Zr' C3' C2' 104.09(17)
C23' Zr' C3' C2' 14.5(2)
C22' Zr' C3' C2' 60.11(19)
C19' Zr' C3' C2' -159.75(17)
C20' Zr' C3' C2' 149.58(16)
C4' Zr' C3' C2' -136.7(2)
C1' Zr' C3' C2' -26.24(15)
C5' Zr' C3' C2' -114.33(17)
C24' Zr' C3' C4' 99.1(2)
C25' Zr' C3' C4' 38.1(3)
C21' Zr' C3' C4' -119.16(17)
C23' Zr' C3' C4' 151.21(17)
C22' Zr' C3' C4' -163.15(16)
C19' Zr' C3' C4' -23.0(2)
C20' Zr' C3' C4' -73.7(2)
C2' Zr' C3' C4' 136.7(2)
C1' Zr' C3' C4' 110.51(18)
C5' Zr' C3' C4' 22.42(15)
C2' C3' C4' C5' 5.9(4)
Zr' C3' C4' C5' -52.8(3)
C2' C3' C4' C9' 177.2(2)
Zr' C3' C4' C9' 118.6(2)
C2' C3' C4' Zr' 58.6(2)
C24' Zr' C4' C5' 20.6(2)
C25' Zr' C4' C5' -16.97(19)
C21' Zr' C4' C5' -129.63(18)
C23' Zr' C4' C5' 73.4(3)
C22' Zr' C4' C5' 177.7(3)
C19' Zr' C4' C5' -54.79(18)
C20' Zr' C4' C5' -91.57(18)
C3' Zr' C4' C5' 140.1(2)
C2' Zr' C4' C5' 114.72(18)
C1' Zr' C4' C5' 83.57(17)
C24' Zr' C4' C3' -119.47(18)
C25' Zr' C4' C3' -157.08(16)
C21' Zr' C4' C3' 90.26(19)
C23' Zr' C4' C3' -66.7(3)
C22' Zr' C4' C3' 37.6(3)
C19' Zr' C4' C3' 165.11(16)
C20' Zr' C4' C3' 128.33(16)
C2' Zr' C4' C3' -25.39(15)
C1' Zr' C4' C3' -56.53(16)
C5' Zr' C4' C3' -140.1(2)
C24' Zr' C4' C9' 131.8(2)
C25' Zr' C4' C9' 94.2(2)
C21' Zr' C4' C9' -18.5(3)
C23' Zr' C4' C9' -175.4(3)
C22' Zr' C4' C9' -71.1(3)
C19' Zr' C4' C9' 56.4(2)
C20' Zr' C4' C9' 19.6(2)
C3' Zr' C4' C9' -108.7(3)
C2' Zr' C4' C9' -134.1(2)
C1' Zr' C4' C9' -165.2(2)
C5' Zr' C4' C9' 111.2(3)
C3' C4' C5' C6' 175.0(2)
C9' C4' C5' C6' 3.5(3)
Zr' C4' C5' C6' 124.9(2)
C3' C4' C5' Zr' 50.1(2)
C9' C4' C5' Zr' -121.4(2)
C24' Zr' C5' C4' -164.99(16)
C25' Zr' C5' C4' 164.76(17)
C21' Zr' C5' C4' 88.5(2)
C23' Zr' C5' C4' -147.37(17)
C22' Zr' C5' C4' -174.3(6)
C19' Zr' C5' C4' 129.77(17)
C20' Zr' C5' C4' 103.75(17)
C3' Zr' C5' C4' -24.08(15)
C2' Zr' C5' C4' -55.04(16)
C1' Zr' C5' C4' -87.59(17)
C24' Zr' C5' C6' 81.4(2)
C25' Zr' C5' C6' 51.2(2)
C21' Zr' C5' C6' -25.1(3)
C23' Zr' C5' C6' 99.0(3)
C22' Zr' C5' C6' 72.1(7)
C19' Zr' C5' C6' 16.2(2)
C20' Zr' C5' C6' -9.8(3)
C3' Zr' C5' C6' -137.7(3)
C2' Zr' C5' C6' -168.6(3)
C4' Zr' C5' C6' -113.6(3)
C1' Zr' C5' C6' 158.8(3)
C4' C5' C6' C7' -2.6(4)
Zr' C5' C6' C7' 87.3(3)
C5' C6' C7' C8' -46.5(3)
C5' C6' C7' C10' 48.2(3)
C6' C7' C8' C9' 82.5(2)
C10' C7' C8' C9' -28.57(19)
C5' C4' C9' C8' 44.3(3)
C3' C4' C9' C8' -128.3(2)
Zr' C4' C9' C8' -46.0(3)
C5' C4' C9' C10' -49.6(3)
C3' C4' C9' C10' 137.8(2)
Zr' C4' C9' C10' -139.87(18)
C7' C8' C9' C4' -81.2(2)
C7' C8' C9' C10' 28.5(2)
C6' C7' C10' C11' 38.6(3)
C8' C7' C10' C11' 148.5(2)
C6' C7' C10' C12' 167.1(2)
C8' C7' C10' C12' -83.1(2)
C6' C7' C10' C9' -81.4(2)
C8' C7' C10' C9' 28.39(19)
C4' C9' C10' C11' -39.8(3)
C8' C9' C10' C11' -149.5(3)
C4' C9' C10' C12' -167.8(2)
C8' C9' C10' C12' 82.5(3)
C4' C9' C10' C7' 81.4(2)
C8' C9' C10' C7' -28.3(2)
C1' C2' C13' C14' 40.7(4)
C3' C2' C13' C14' -146.7(3)
Zr' C2' C13' C14' 130.7(2)
C1' C2' C13' C18' -141.5(3)
C3' C2' C13' C18' 31.2(4)
Zr' C2' C13' C18' -51.4(3)
C18' C13' C14' C15' 0.5(4)
C2' C13' C14' C15' 178.5(3)
C13' C14' C15' C16' -0.6(5)
C14' C15' C16' C17' 0.2(5)
C15' C16' C17' C18' 0.2(4)
C16' C17' C18' C13' -0.2(4)
C14' C13' C18' C17' -0.1(4)
C2' C13' C18' C17' -178.0(2)
C24' Zr' C19' C20' 119.0(2)
C25' Zr' C19' C20' 142.9(3)
C21' Zr' C19' C20' 22.08(17)
C23' Zr' C19' C20' 87.70(18)
C22' Zr' C19' C20' 52.62(18)
C3' Zr' C19' C20' -96.5(2)
C2' Zr' C19' C20' -156.7(4)
C4' Zr' C19' C20' -109.82(17)
C1' Zr' C19' C20' 159.91(16)
C5' Zr' C19' C20' -134.83(18)
C24' Zr' C19' C25' -23.90(18)
C21' Zr' C19' C25' -120.8(2)
C23' Zr' C19' C25' -55.16(19)
C22' Zr' C19' C25' -90.24(19)
C20' Zr' C19' C25' -142.9(3)
C3' Zr' C19' C25' 120.6(2)
C2' Zr' C19' C25' 60.5(5)
C4' Zr' C19' C25' 107.33(18)
C1' Zr' C19' C25' 17.0(2)
C5' Zr' C19' C25' 82.32(18)
C25' C19' C20' C21' 1.7(5)
Zr' C19' C20' C21' -45.5(3)
C25' C19' C20' Zr' 47.3(3)
C24' Zr' C20' C19' -53.34(18)
C25' Zr' C20' C19' -22.51(17)
C21' Zr' C20' C19' -143.5(3)
C23' Zr' C20' C19' -88.93(18)
C22' Zr' C20' C19' -119.3(2)
C3' Zr' C20' C19' 122.13(18)
C2' Zr' C20' C19' 167.2(2)
C4' Zr' C20' C19' 85.38(18)
C1' Zr' C20' C19' -73.7(5)
C5' Zr' C20' C19' 50.91(19)
C24' Zr' C20' C21' 90.12(19)
C25' Zr' C20' C21' 121.0(2)
C23' Zr' C20' C21' 54.53(19)
C22' Zr' C20' C21' 24.16(18)
C19' Zr' C20' C21' 143.5(3)
C3' Zr' C20' C21' -94.4(2)
C2' Zr' C20' C21' -49.3(3)
C4' Zr' C20' C21' -131.16(17)
C1' Zr' C20' C21' 69.7(5)
C5' Zr' C20' C21' -165.63(16)
C19' C20' C21' C22' -6.8(5)
Zr' C20' C21' C22' -52.8(3)
C19' C20' C21' Zr' 46.0(3)
C24' Zr' C21' C22' 52.46(19)
C25' Zr' C21' C22' 88.02(19)
C23' Zr' C21' C22' 22.34(18)
C19' Zr' C21' C22' 117.8(2)
C20' Zr' C21' C22' 139.5(3)
C3' Zr' C21' C22' -104.68(19)
C2' Zr' C21' C22' -62.5(2)
C4' Zr' C21' C22' -148.21(17)
C1' Zr' C21' C22' -21.4(2)
C5' Zr' C21' C22' 164.32(18)
C24' Zr' C21' C20' -87.07(18)
C25' Zr' C21' C20' -51.50(18)
C23' Zr' C21' C20' -117.2(2)
C22' Zr' C21' C20' -139.5(3)
C19' Zr' C21' C20' -21.69(17)
C3' Zr' C21' C20' 115.79(18)
C2' Zr' C21' C20' 157.96(16)
C4' Zr' C21' C20' 72.3(2)
C1' Zr' C21' C20' -160.96(16)
C5' Zr' C21' C20' 24.8(3)
C20' C21' C22' C23' 5.8(5)
Zr' C21' C22' C23' -47.4(3)
C20' C21' C22' Zr' 53.2(3)
C24' Zr' C22' C21' -120.1(2)
C25' Zr' C22' C21' -89.34(19)
C23' Zr' C22' C21' -142.8(3)
C19' Zr' C22' C21' -53.97(18)
C20' Zr' C22' C21' -24.29(17)
C3' Zr' C22' C21' 102.55(18)
C2' Zr' C22' C21' 132.48(17)
C4' Zr' C22' C21' 77.5(3)
C1' Zr' C22' C21' 165.50(17)
C5' Zr' C22' C21' -110.3(7)
C24' Zr' C22' C23' 22.62(18)
C25' Zr' C22' C23' 53.42(19)
C21' Zr' C22' C23' 142.8(3)
C19' Zr' C22' C23' 88.79(19)
C20' Zr' C22' C23' 118.5(2)
C3' Zr' C22' C23' -114.68(19)
C2' Zr' C22' C23' -84.76(19)
C4' Zr' C22' C23' -139.8(2)
C1' Zr' C22' C23' -51.73(19)
C5' Zr' C22' C23' 32.5(7)
C21' C22' C23' C24' 0.0(5)
Zr' C22' C23' C24' -47.3(3)
C21' C22' C23' Zr' 47.3(3)
C24' Zr' C23' C22' -142.6(3)
C25' Zr' C23' C22' -119.0(2)
C21' Zr' C23' C22' -22.32(17)
C19' Zr' C23' C22' -87.80(19)
C20' Zr' C23' C22' -53.23(18)
C3' Zr' C23' C22' 95.8(2)
C2' Zr' C23' C22' 103.84(18)
C4' Zr' C23' C22' 140.1(2)
C1' Zr' C23' C22' 130.24(19)
C5' Zr' C23' C22' -172.91(17)
C25' Zr' C23' C24' 23.67(17)
C21' Zr' C23' C24' 120.3(2)
C22' Zr' C23' C24' 142.6(3)
C19' Zr' C23' C24' 54.84(18)
C20' Zr' C23' C24' 89.41(19)
C3' Zr' C23' C24' -121.57(18)
C2' Zr' C23' C24' -113.52(18)
C4' Zr' C23' C24' -77.2(3)
C1' Zr' C23' C24' -87.12(18)
C5' Zr' C23' C24' -30.3(2)
C22' C23' C24' C25' -2.4(5)
Zr' C23' C24' C25' -50.4(3)
C22' C23' C24' Zr' 48.0(3)
C21' Zr' C24' C25' 88.69(19)
C23' Zr' C24' C25' 140.7(3)
C22' Zr' C24' C25' 118.4(2)
C19' Zr' C24' C25' 23.75(18)
C20' Zr' C24' C25' 53.51(19)
C3' Zr' C24' C25' -121.23(19)
C2' Zr' C24' C25' -142.56(17)
C4' Zr' C24' C25' -70.9(2)
C1' Zr' C24' C25' -131.13(19)
C5' Zr' C24' C25' -60.00(19)
C25' Zr' C24' C23' -140.7(3)
C21' Zr' C24' C23' -52.04(18)
C22' Zr' C24' C23' -22.32(18)
C19' Zr' C24' C23' -117.0(2)
C20' Zr' C24' C23' -87.22(19)
C3' Zr' C24' C23' 98.0(2)
C2' Zr' C24' C23' 76.71(19)
C4' Zr' C24' C23' 148.38(17)
C1' Zr' C24' C23' 88.14(18)
C5' Zr' C24' C23' 159.27(17)
C23' C24' C25' C19' -0.5(5)
Zr' C24' C25' C19' -51.3(3)
C23' C24' C25' Zr' 50.7(3)
C20' C19' C25' C24' 2.3(5)
Zr' C19' C25' C24' 50.6(3)
C20' C19' C25' Zr' -48.3(3)
C21' Zr' C25' C24' -88.77(19)
C23' Zr' C25' C24' -23.64(18)
C22' Zr' C25' C24' -53.80(19)
C19' Zr' C25' C24' -140.4(3)
C20' Zr' C25' C24' -118.4(2)
C3' Zr' C25' C24' 109.4(2)
C2' Zr' C25' C24' 56.0(2)
C4' Zr' C25' C24' 131.72(18)
C1' Zr' C25' C24' 50.9(2)
C5' Zr' C25' C24' 123.01(19)
C24' Zr' C25' C19' 140.4(3)
C21' Zr' C25' C19' 51.62(18)
C23' Zr' C25' C19' 116.8(2)
C22' Zr' C25' C19' 86.60(19)
C20' Zr' C25' C19' 22.01(17)
C3' Zr' C25' C19' -110.2(2)
C2' Zr' C25' C19' -163.62(16)
C4' Zr' C25' C19' -87.89(19)
C1' Zr' C25' C19' -168.72(17)
C5' Zr' C25' C19' -96.60(18)
